data_1561029
loop_
_publ_author_name
'Deacy, Arron C.'
'Durr, Christopher B.'
'Kerr, Ryan W. F.'
'Williams, Charlotte K.'

_publ_section_title
;
 Heterodinuclear catalysts Zn(ii)/M and Mg(ii)/M, where M = Na(i), Ca(ii)
 or Cd(ii), for phthalic anhydride/cyclohexene oxide ring opening
 copolymerisation
;
_journal_issue 9
_journal_name_full 'Catalysis Science &amp; Technology'
_journal_page_first 3109
_journal_page_last 3118
_journal_paper_doi 10.1039/D1CY00238D
_journal_volume 11
_journal_year 2021
_chemical_formula_moiety 'C25 H32 I Li N2 O5 Zn'
_chemical_formula_sum 'C25 H32 I Li N2 O5 Zn'
_chemical_formula_weight 639.73
_space_group_crystal_system monoclinic
_space_group_IT_number 14
_space_group_name_Hall '-P 2ybc'
_space_group_name_H-M_alt 'P 1 21/c 1'
_atom_sites_solution_hydrogens geom
_audit_creation_date 2021-01-18
_audit_creation_method
;
Olex2 1.2
(compiled 2018.05.29 svn.r3508 for OlexSys, GUI svn.r5506)
;
_audit_update_record
;
2021-01-19 deposited with the CCDC.	2021-02-25 downloaded from the CCDC.
;
_cell_angle_alpha 90
_cell_angle_beta 91.174(2)
_cell_angle_gamma 90
_cell_formula_units_Z 4
_cell_length_a 12.2484(3)
_cell_length_b 11.1331(3)
_cell_length_c 19.8508(5)
_cell_measurement_reflns_used 7655
_cell_measurement_temperature 150(2)
_cell_measurement_theta_max 76.258
_cell_measurement_theta_min 4.417
_cell_volume 2706.34(12)
_computing_cell_refinement 'CrysAlisPro 1.171.38.43b (Rigaku OD, 2015)'
_computing_data_collection 'CrysAlisPro 1.171.38.43b (Rigaku OD, 2015)'
_computing_data_reduction 'CrysAlisPro 1.171.38.43b (Rigaku OD, 2015)'
_computing_molecular_graphics 'Olex2 (Dolomanov et al., 2009)'
_computing_publication_material 'Olex2 (Dolomanov et al., 2009)'
_computing_structure_refinement 'ShelXL (Sheldrick, 2015)'
_diffrn_ambient_temperature 150.15
_diffrn_detector_area_resol_mean 10.5035
_diffrn_detector_type Atlas
_diffrn_measured_fraction_theta_full 1.000
_diffrn_measured_fraction_theta_max 0.991
_diffrn_measurement_device 'four-circle diffractometer'
_diffrn_measurement_device_type 'SuperNova, Dual, Cu at zero, Atlas'
_diffrn_measurement_method '\w scans'
_diffrn_radiation_type CuK\a
_diffrn_radiation_wavelength 1.54184
_diffrn_reflns_av_R_equivalents 0.0271
_diffrn_reflns_av_unetI/netI 0.0285
_diffrn_reflns_Laue_measured_fraction_full 1.000
_diffrn_reflns_Laue_measured_fraction_max 0.991
_diffrn_reflns_limit_h_max 14
_diffrn_reflns_limit_h_min -15
_diffrn_reflns_limit_k_max 13
_diffrn_reflns_limit_k_min -10
_diffrn_reflns_limit_l_max 24
_diffrn_reflns_limit_l_min -20
_diffrn_reflns_number 15838
_diffrn_reflns_point_group_measured_fraction_full 1.000
_diffrn_reflns_point_group_measured_fraction_max 0.991
_diffrn_reflns_theta_full 67.684
_diffrn_reflns_theta_max 76.212
_diffrn_reflns_theta_min 3.609
_exptl_absorpt_coefficient_mu 10.513
_exptl_absorpt_correction_T_max 1
_exptl_absorpt_correction_T_min 0.29396
_exptl_absorpt_correction_type multi-scan
_exptl_absorpt_process_details
;
        CrysAlisPro 1.171.38.43b (Rigaku Oxford Diffraction, 2015)
        Empirical absorption correction using spherical harmonics,
 implemented in SCALE3 ABSPACK scaling algorithm.
;
_exptl_crystal_colour colorless
_exptl_crystal_density_diffrn 1.570
_exptl_crystal_description block
_exptl_crystal_F_000 1288
_exptl_crystal_size_max 0.25
_exptl_crystal_size_mid 0.18
_exptl_crystal_size_min 0.06
_refine_diff_density_max 0.601
_refine_diff_density_min -0.573
_refine_diff_density_rms 0.064
_refine_ls_extinction_method none
_refine_ls_goodness_of_fit_ref 1.023
_refine_ls_hydrogen_treatment constr
_refine_ls_matrix_type full
_refine_ls_number_parameters 320
_refine_ls_number_reflns 5603
_refine_ls_number_restraints 0
_refine_ls_restrained_S_all 1.023
_refine_ls_R_factor_all 0.0258
_refine_ls_R_factor_gt 0.0224
_refine_ls_shift/su_max 0.002
_refine_ls_shift/su_mean 0.000
_refine_ls_structure_factor_coef Fsqd
_refine_ls_weighting_details 'w=1/[\s^2^(Fo^2^)+(0.0249P)^2^+1.0120P] where P=(Fo^2^+2Fc^2^)/3'
_refine_ls_weighting_scheme calc
_refine_ls_wR_factor_gt 0.0534
_refine_ls_wR_factor_ref 0.0552
_reflns_Friedel_coverage 0.000
_reflns_number_gt 5160
_reflns_number_total 5603
_reflns_threshold_expression 'I > 2\s(I)'
_cod_data_source_file d1cy00238d2.cif
_cod_data_source_block 033ckw17
_cod_depositor_comments 'Adding full bibliography for 1561024--1561035.cif.'
_cod_database_code 1561029
_shelx_shelxl_version_number 2018/3
_shelx_space_group_comment
;
The symmetry employed for this shelxl refinement is uniquely defined
by the following loop, which should always be used as a source of
symmetry information in preference to the above space-group names.
They are only intended as comments.
;
_shelx_estimated_absorpt_t_max 0.571
_shelx_estimated_absorpt_t_min 0.179
_olex2_refinement_description
;
1. Fixed Uiso
 At 1.2 times of:
  All C(H) groups, All C(H,H) groups
 At 1.5 times of:
  All C(H,H,H) groups
2.a Secondary CH2 refined with riding coordinates:
 C9(H9A,H9B), C13(H13A,H13B), C22(H22A,H22B), C23(H23A,H23B), C24(H24A,H24B),
 C25(H25A,H25B)
2.b Aromatic/amide H refined with riding coordinates:
 C3(H3), C4(H4), C5(H5), C8(H8), C14(H14), C16(H16), C17(H17), C18(H18)
2.c Idealised Me refined as rotating group:
 C1(H1A,H1B,H1C), C11(H11A,H11B,H11C), C12(H12A,H12B,H12C), C21(H21A,H21B,H21C)
;
_olex2_submission_special_instructions 'No special instructions were received'

loop_
_space_group_symop_operation_xyz
'x, y, z'
'-x, y+1/2, -z+1/2'
'-x, -y, -z'
'x, -y-1/2, z-1/2'

loop_
_atom_site_label
_atom_site_type_symbol
_atom_site_fract_x
_atom_site_fract_y
_atom_site_fract_z
_atom_site_U_iso_or_equiv
_atom_site_adp_type
_atom_site_occupancy
_atom_site_site_symmetry_order
_atom_site_calc_flag
_atom_site_refinement_flags_posn
_atom_site_refinement_flags_adp
_atom_site_refinement_flags_occupancy
_atom_site_disorder_assembly
_atom_site_disorder_group
C1 C 0.3813(2) 0.1500(2) 0.38791(18) 0.0473(7) Uani 1 1 d . . . . .
H1A H 0.390762 0.118135 0.433667 0.071 Uiso 1 1 calc GR . . . .
H1B H 0.452791 0.158500 0.367201 0.071 Uiso 1 1 calc GR . . . .
H1C H 0.335901 0.094779 0.360985 0.071 Uiso 1 1 calc GR . . . .
C2 C 0.22338(17) 0.2674(2) 0.41319(10) 0.0215(4) Uani 1 1 d . . . . .
C3 C 0.1655(2) 0.1713(2) 0.43747(12) 0.0285(5) Uani 1 1 d . . . . .
H3 H 0.198723 0.094455 0.441343 0.034 Uiso 1 1 calc R . . . .
C4 C 0.0565(2) 0.1883(2) 0.45652(12) 0.0322(5) Uani 1 1 d . . . . .
H4 H 0.016409 0.122907 0.474338 0.039 Uiso 1 1 calc R . . . .
C5 C 0.00804(19) 0.2981(2) 0.44950(11) 0.0263(5) Uani 1 1 d . . . . .
H5 H -0.065764 0.307999 0.462233 0.032 Uiso 1 1 calc R . . . .
C6 C 0.06590(16) 0.39808(19) 0.42350(10) 0.0205(4) Uani 1 1 d . . . . .
C7 C 0.17711(16) 0.38424(19) 0.40822(10) 0.0199(4) Uani 1 1 d . . . . .
C8 C 0.00696(16) 0.5083(2) 0.41038(10) 0.0225(4) Uani 1 1 d . . . . .
H8 H -0.065486 0.512460 0.426423 0.027 Uiso 1 1 calc R . . . .
C9 C -0.03416(18) 0.7012(2) 0.36857(12) 0.0270(5) Uani 1 1 d . . . . .
H9A H -0.005264 0.773053 0.392248 0.032 Uiso 1 1 calc R . . . .
H9B H -0.104899 0.680311 0.388800 0.032 Uiso 1 1 calc R . . . .
C10 C -0.05378(18) 0.7322(2) 0.29385(12) 0.0287(5) Uani 1 1 d . . . . .
C11 C -0.0905(2) 0.6221(3) 0.25391(14) 0.0386(6) Uani 1 1 d . . . . .
H11A H -0.032815 0.561182 0.255671 0.058 Uiso 1 1 calc GR . . . .
H11B H -0.105372 0.644989 0.206936 0.058 Uiso 1 1 calc GR . . . .
H11C H -0.157079 0.589346 0.273423 0.058 Uiso 1 1 calc GR . . . .
C12 C -0.1430(2) 0.8291(3) 0.29088(15) 0.0464(7) Uani 1 1 d . . . . .
H12A H -0.155267 0.854326 0.244040 0.070 Uiso 1 1 calc GR . . . .
H12B H -0.119781 0.898352 0.318044 0.070 Uiso 1 1 calc GR . . . .
H12C H -0.210859 0.796322 0.308643 0.070 Uiso 1 1 calc GR . . . .
C13 C 0.04811(19) 0.7883(2) 0.26244(12) 0.0291(5) Uani 1 1 d . . . . .
H13A H 0.028106 0.818506 0.216928 0.035 Uiso 1 1 calc R . . . .
H13B H 0.071291 0.858181 0.290092 0.035 Uiso 1 1 calc R . . . .
C14 C 0.17674(18) 0.68610(19) 0.19735(11) 0.0232(4) Uani 1 1 d . . . . .
H14 H 0.141181 0.727248 0.161169 0.028 Uiso 1 1 calc R . . . .
C15 C 0.26580(17) 0.60746(19) 0.17987(10) 0.0201(4) Uani 1 1 d . . . . .
C16 C 0.28017(18) 0.5811(2) 0.11101(10) 0.0265(5) Uani 1 1 d . . . . .
H16 H 0.235536 0.620312 0.078052 0.032 Uiso 1 1 calc R . . . .
C17 C 0.35690(19) 0.5006(2) 0.09087(11) 0.0306(5) Uani 1 1 d . . . . .
H17 H 0.366133 0.485373 0.044241 0.037 Uiso 1 1 calc R . . . .
C18 C 0.42214(18) 0.4401(2) 0.13887(11) 0.0260(5) Uani 1 1 d . . . . .
H18 H 0.474252 0.382423 0.125056 0.031 Uiso 1 1 calc R . . . .
C19 C 0.40991(16) 0.46527(19) 0.20607(10) 0.0208(4) Uani 1 1 d . . . . .
C20 C 0.33428(16) 0.55289(18) 0.22880(10) 0.0178(4) Uani 1 1 d . . . . .
C21 C 0.5515(2) 0.3304(3) 0.24276(14) 0.0466(7) Uani 1 1 d . . . . .
H21A H 0.521169 0.259603 0.219806 0.070 Uiso 1 1 calc GR . . . .
H21B H 0.589750 0.305518 0.284283 0.070 Uiso 1 1 calc GR . . . .
H21C H 0.602827 0.370987 0.213132 0.070 Uiso 1 1 calc GR . . . .
C22 C 0.5599(2) 0.5891(2) 0.39082(13) 0.0351(5) Uani 1 1 d . . . . .
H22A H 0.507162 0.654082 0.400188 0.042 Uiso 1 1 calc R . . . .
H22B H 0.582271 0.595259 0.343314 0.042 Uiso 1 1 calc R . . . .
C23 C 0.6582(2) 0.5971(3) 0.43811(15) 0.0428(7) Uani 1 1 d . . . . .
H23A H 0.637295 0.623985 0.483594 0.051 Uiso 1 1 calc R . . . .
H23B H 0.714341 0.651971 0.420426 0.051 Uiso 1 1 calc R . . . .
C24 C 0.69763(19) 0.4675(3) 0.43885(14) 0.0409(6) Uani 1 1 d . . . . .
H24A H 0.740028 0.448581 0.398267 0.049 Uiso 1 1 calc R . . . .
H24B H 0.742819 0.450105 0.479618 0.049 Uiso 1 1 calc R . . . .
C25 C 0.59084(19) 0.3988(2) 0.43930(13) 0.0343(5) Uani 1 1 d . . . . .
H25A H 0.598559 0.320426 0.416343 0.041 Uiso 1 1 calc R . . . .
H25B H 0.567681 0.384397 0.486102 0.041 Uiso 1 1 calc R . . . .
N1 N 0.04215(14) 0.60122(16) 0.37936(9) 0.0212(4) Uani 1 1 d . . . . .
N2 N 0.14051(15) 0.70628(16) 0.25680(9) 0.0217(4) Uani 1 1 d . . . . .
O1 O 0.32940(13) 0.26432(14) 0.39063(8) 0.0279(3) Uani 1 1 d . . . . .
O2 O 0.23983(12) 0.47108(13) 0.38841(9) 0.0264(3) Uani 1 1 d . . . . .
O3 O 0.33324(12) 0.57573(14) 0.29299(7) 0.0216(3) Uani 1 1 d . . . . .
O4 O 0.46549(13) 0.41047(15) 0.25878(8) 0.0268(3) Uani 1 1 d . . . . .
O5 O 0.51243(13) 0.47345(15) 0.40377(8) 0.0302(4) Uani 1 1 d . . . . .
Zn2 Zn 0.20149(2) 0.63062(2) 0.34605(2) 0.01704(6) Uani 1 1 d . . . . .
I1 I 0.26502(2) 0.81000(2) 0.42294(2) 0.02548(5) Uani 1 1 d . . . . .
Li1 Li 0.3816(3) 0.4389(4) 0.35112(19) 0.0241(7) Uani 1 1 d . . . . .

loop_
_atom_site_aniso_label
_atom_site_aniso_U_11
_atom_site_aniso_U_22
_atom_site_aniso_U_33
_atom_site_aniso_U_23
_atom_site_aniso_U_13
_atom_site_aniso_U_12
C1 0.0432(16) 0.0259(13) 0.073(2) 0.0090(13) 0.0147(14) 0.0141(12)
C2 0.0238(10) 0.0192(10) 0.0214(9) 0.0023(8) -0.0029(8) -0.0012(8)
C3 0.0379(13) 0.0189(11) 0.0286(11) 0.0053(9) -0.0023(9) -0.0002(10)
C4 0.0361(13) 0.0289(13) 0.0316(12) 0.0084(10) 0.0013(10) -0.0125(10)
C5 0.0248(11) 0.0313(12) 0.0228(10) 0.0031(9) 0.0011(8) -0.0078(9)
C6 0.0206(10) 0.0225(10) 0.0183(9) 0.0006(8) -0.0004(7) -0.0036(8)
C7 0.0206(10) 0.0197(10) 0.0193(9) 0.0021(8) -0.0022(7) -0.0024(8)
C8 0.0163(9) 0.0299(11) 0.0214(9) -0.0026(8) 0.0008(7) -0.0002(8)
C9 0.0216(10) 0.0296(12) 0.0300(11) 0.0005(9) 0.0034(8) 0.0107(9)
C10 0.0245(11) 0.0312(12) 0.0304(11) 0.0018(9) -0.0016(9) 0.0138(10)
C11 0.0297(12) 0.0468(16) 0.0387(14) -0.0023(12) -0.0103(10) 0.0036(11)
C12 0.0389(15) 0.0557(18) 0.0447(15) 0.0098(13) 0.0033(12) 0.0286(14)
C13 0.0345(12) 0.0245(11) 0.0282(11) 0.0039(9) -0.0004(9) 0.0132(10)
C14 0.0250(10) 0.0222(11) 0.0223(10) 0.0061(8) -0.0030(8) 0.0006(8)
C15 0.0228(10) 0.0197(10) 0.0179(9) 0.0011(8) 0.0018(7) -0.0025(8)
C16 0.0293(11) 0.0329(12) 0.0174(10) 0.0024(9) -0.0002(8) -0.0027(10)
C17 0.0356(12) 0.0393(13) 0.0170(10) -0.0060(9) 0.0055(8) -0.0033(11)
C18 0.0273(11) 0.0255(11) 0.0255(11) -0.0065(9) 0.0083(8) -0.0007(9)
C19 0.0189(9) 0.0208(10) 0.0229(10) -0.0011(8) 0.0027(7) -0.0018(8)
C20 0.0183(9) 0.0167(10) 0.0186(9) -0.0002(7) 0.0033(7) -0.0025(8)
C21 0.0499(16) 0.0546(18) 0.0354(14) -0.0021(12) 0.0046(12) 0.0357(15)
C22 0.0298(12) 0.0352(14) 0.0402(13) 0.0071(11) -0.0026(10) -0.0068(11)
C23 0.0271(12) 0.0555(18) 0.0456(15) 0.0011(13) -0.0050(11) -0.0140(12)
C24 0.0203(11) 0.0642(19) 0.0380(14) 0.0038(13) -0.0022(9) 0.0027(12)
C25 0.0235(11) 0.0422(15) 0.0371(13) 0.0091(11) -0.0036(9) 0.0072(11)
N1 0.0187(8) 0.0233(9) 0.0216(8) -0.0014(7) -0.0001(6) 0.0047(7)
N2 0.0229(9) 0.0202(9) 0.0219(8) 0.0034(7) -0.0007(7) 0.0057(7)
O1 0.0263(8) 0.0187(8) 0.0386(9) 0.0045(7) 0.0033(6) 0.0049(6)
O2 0.0164(7) 0.0176(7) 0.0453(9) 0.0089(7) 0.0045(6) 0.0014(6)
O3 0.0226(7) 0.0256(8) 0.0166(7) -0.0013(6) 0.0006(5) 0.0062(6)
O4 0.0280(8) 0.0292(8) 0.0234(7) -0.0010(6) 0.0029(6) 0.0117(7)
O5 0.0227(7) 0.0328(9) 0.0347(8) 0.0086(7) -0.0079(6) -0.0023(7)
Zn2 0.01791(13) 0.01519(13) 0.01805(13) 0.00013(10) 0.00076(9) 0.00216(10)
I1 0.03242(8) 0.01998(8) 0.02415(7) -0.00561(5) 0.00359(5) -0.00371(5)
Li1 0.0179(16) 0.0267(19) 0.0276(18) 0.0013(15) -0.0008(13) 0.0030(15)

loop_
_atom_type_symbol
_atom_type_description
_atom_type_scat_dispersion_real
_atom_type_scat_dispersion_imag
_atom_type_scat_source
C C 0.0181 0.0091 'International Tables Vol C Tables 4.2.6.8 and 6.1.1.4'
H H 0.0000 0.0000 'International Tables Vol C Tables 4.2.6.8 and 6.1.1.4'
I I -0.3257 6.8362 'International Tables Vol C Tables 4.2.6.8 and 6.1.1.4'
Li Li 0.0008 0.0003 'International Tables Vol C Tables 4.2.6.8 and 6.1.1.4'
N N 0.0311 0.0180 'International Tables Vol C Tables 4.2.6.8 and 6.1.1.4'
O O 0.0492 0.0322 'International Tables Vol C Tables 4.2.6.8 and 6.1.1.4'
Zn Zn -1.5491 0.6778 'International Tables Vol C Tables 4.2.6.8 and 6.1.1.4'

loop_
_geom_angle_atom_site_label_1
_geom_angle_atom_site_label_2
_geom_angle_atom_site_label_3
_geom_angle
_geom_angle_site_symmetry_1
_geom_angle_site_symmetry_3
_geom_angle_publ_flag
H1A C1 H1B 109.5 . . ?
H1A C1 H1C 109.5 . . ?
H1B C1 H1C 109.5 . . ?
O1 C1 H1A 109.5 . . ?
O1 C1 H1B 109.5 . . ?
O1 C1 H1C 109.5 . . ?
C3 C2 C7 121.9(2) . . ?
C3 C2 O1 126.0(2) . . ?
O1 C2 C7 112.11(18) . . ?
C2 C3 H3 120.4 . . ?
C2 C3 C4 119.2(2) . . ?
C4 C3 H3 120.4 . . ?
C3 C4 H4 119.8 . . ?
C5 C4 C3 120.3(2) . . ?
C5 C4 H4 119.8 . . ?
C4 C5 H5 119.4 . . ?
C4 C5 C6 121.3(2) . . ?
C6 C5 H5 119.4 . . ?
C5 C6 C8 118.64(19) . . ?
C7 C6 C5 118.9(2) . . ?
C7 C6 C8 122.37(19) . . ?
C6 C7 C2 118.08(19) . . ?
O2 C7 C2 117.64(18) . . ?
O2 C7 C6 124.3(2) . . ?
C6 C8 H8 116.6 . . ?
N1 C8 C6 126.86(18) . . ?
N1 C8 H8 116.6 . . ?
H9A C9 H9B 107.7 . . ?
C10 C9 H9A 108.9 . . ?
C10 C9 H9B 108.9 . . ?
N1 C9 H9A 108.9 . . ?
N1 C9 H9B 108.9 . . ?
N1 C9 C10 113.48(18) . . ?
C9 C10 C13 111.73(19) . . ?
C11 C10 C9 111.1(2) . . ?
C11 C10 C12 110.0(2) . . ?
C11 C10 C13 110.4(2) . . ?
C12 C10 C9 107.00(19) . . ?
C12 C10 C13 106.4(2) . . ?
C10 C11 H11A 109.5 . . ?
C10 C11 H11B 109.5 . . ?
C10 C11 H11C 109.5 . . ?
H11A C11 H11B 109.5 . . ?
H11A C11 H11C 109.5 . . ?
H11B C11 H11C 109.5 . . ?
C10 C12 H12A 109.5 . . ?
C10 C12 H12B 109.5 . . ?
C10 C12 H12C 109.5 . . ?
H12A C12 H12B 109.5 . . ?
H12A C12 H12C 109.5 . . ?
H12B C12 H12C 109.5 . . ?
C10 C13 H13A 108.7 . . ?
C10 C13 H13B 108.7 . . ?
H13A C13 H13B 107.6 . . ?
N2 C13 C10 114.42(19) . . ?
N2 C13 H13A 108.7 . . ?
N2 C13 H13B 108.7 . . ?
C15 C14 H14 116.5 . . ?
N2 C14 H14 116.5 . . ?
N2 C14 C15 126.90(19) . . ?
C16 C15 C14 117.85(19) . . ?
C20 C15 C14 122.50(18) . . ?
C20 C15 C16 119.6(2) . . ?
C15 C16 H16 119.3 . . ?
C17 C16 C15 121.3(2) . . ?
C17 C16 H16 119.3 . . ?
C16 C17 H17 119.9 . . ?
C16 C17 C18 120.2(2) . . ?
C18 C17 H17 119.9 . . ?
C17 C18 H18 120.3 . . ?
C19 C18 C17 119.3(2) . . ?
C19 C18 H18 120.3 . . ?
C18 C19 C20 122.1(2) . . ?
C18 C19 O4 125.8(2) . . ?
O4 C19 C20 112.12(17) . . ?
C15 C20 C19 117.32(18) . . ?
O3 C20 C15 125.04(18) . . ?
O3 C20 C19 117.64(18) . . ?
H21A C21 H21B 109.5 . . ?
H21A C21 H21C 109.5 . . ?
H21B C21 H21C 109.5 . . ?
O4 C21 H21A 109.5 . . ?
O4 C21 H21B 109.5 . . ?
O4 C21 H21C 109.5 . . ?
H22A C22 H22B 108.8 . . ?
C23 C22 H22A 110.7 . . ?
C23 C22 H22B 110.7 . . ?
O5 C22 H22A 110.7 . . ?
O5 C22 H22B 110.7 . . ?
O5 C22 C23 105.1(2) . . ?
C22 C23 H23A 111.5 . . ?
C22 C23 H23B 111.5 . . ?
C22 C23 C24 101.5(2) . . ?
H23A C23 H23B 109.3 . . ?
C24 C23 H23A 111.5 . . ?
C24 C23 H23B 111.5 . . ?
C23 C24 H24A 111.4 . . ?
C23 C24 H24B 111.4 . . ?
H24A C24 H24B 109.3 . . ?
C25 C24 C23 101.8(2) . . ?
C25 C24 H24A 111.4 . . ?
C25 C24 H24B 111.4 . . ?
C24 C25 H25A 110.6 . . ?
C24 C25 H25B 110.6 . . ?
H25A C25 H25B 108.7 . . ?
O5 C25 C24 105.8(2) . . ?
O5 C25 H25A 110.6 . . ?
O5 C25 H25B 110.6 . . ?
C8 N1 C9 117.55(18) . . ?
C8 N1 Zn2 126.92(14) . . ?
C9 N1 Zn2 115.45(14) . . ?
C13 N2 Zn2 116.87(14) . . ?
C14 N2 C13 117.46(18) . . ?
C14 N2 Zn2 125.68(15) . . ?
C1 O1 Li1 130.09(18) . . ?
C2 O1 C1 117.22(19) . . ?
C2 O1 Li1 112.08(15) . . ?
C7 O2 Zn2 130.30(13) . . ?
C7 O2 Li1 121.22(18) . . ?
Li1 O2 Zn2 101.93(13) . . ?
C20 O3 Zn2 126.08(13) . . ?
C20 O3 Li1 114.15(17) . . ?
Li1 O3 Zn2 99.16(12) . . ?
C19 O4 C21 117.67(18) . . ?
C19 O4 Li1 110.24(15) . . ?
C21 O4 Li1 130.90(18) . . ?
C22 O5 C25 109.61(18) . . ?
C22 O5 Li1 114.51(18) . . ?
C25 O5 Li1 133.28(19) . . ?
N1 Zn2 I1 101.66(5) . . ?
N1 Zn2 Li1 123.61(9) . . ?
N2 Zn2 N1 90.66(7) . . ?
N2 Zn2 I1 106.48(5) . . ?
N2 Zn2 Li1 123.58(8) . . ?
O2 Zn2 N1 86.64(6) . . ?
O2 Zn2 N2 141.82(7) . . ?
O2 Zn2 O3 76.78(6) . . ?
O2 Zn2 I1 111.37(5) . . ?
O2 Zn2 Li1 38.09(8) . . ?
O3 Zn2 N1 150.10(7) . . ?
O3 Zn2 N2 87.46(6) . . ?
O3 Zn2 I1 107.48(4) . . ?
O3 Zn2 Li1 39.87(8) . . ?
I1 Zn2 Li1 107.81(7) . . ?
O1 Li1 Zn2 114.36(14) . . ?
O2 Li1 O1 75.93(14) . . ?
O2 Li1 O3 79.71(15) . . ?
O2 Li1 O4 143.5(2) . . ?
O2 Li1 Zn2 39.99(8) . . ?
O3 Li1 O1 142.89(19) . . ?
O3 Li1 O4 76.11(14) . . ?
O3 Li1 Zn2 40.97(8) . . ?
O4 Li1 O1 108.84(18) . . ?
O4 Li1 Zn2 115.56(15) . . ?
O5 Li1 O1 103.13(17) . . ?
O5 Li1 O2 119.8(2) . . ?
O5 Li1 O3 113.2(2) . . ?
O5 Li1 O4 94.90(16) . . ?
O5 Li1 Zn2 117.80(17) . . ?

loop_
_geom_bond_atom_site_label_1
_geom_bond_atom_site_label_2
_geom_bond_distance
_geom_bond_site_symmetry_2
_geom_bond_publ_flag
C1 H1A 0.9800 . ?
C1 H1B 0.9800 . ?
C1 H1C 0.9800 . ?
C1 O1 1.424(3) . ?
C2 C3 1.376(3) . ?
C2 C7 1.421(3) . ?
C2 O1 1.383(3) . ?
C3 H3 0.9500 . ?
C3 C4 1.408(3) . ?
C4 H4 0.9500 . ?
C4 C5 1.365(3) . ?
C5 H5 0.9500 . ?
C5 C6 1.422(3) . ?
C6 C7 1.410(3) . ?
C6 C8 1.445(3) . ?
C7 O2 1.301(3) . ?
C8 H8 0.9500 . ?
C8 N1 1.283(3) . ?
C9 H9A 0.9900 . ?
C9 H9B 0.9900 . ?
C9 C10 1.537(3) . ?
C9 N1 1.466(3) . ?
C10 C11 1.523(4) . ?
C10 C12 1.535(3) . ?
C10 C13 1.539(3) . ?
C11 H11A 0.9800 . ?
C11 H11B 0.9800 . ?
C11 H11C 0.9800 . ?
C12 H12A 0.9800 . ?
C12 H12B 0.9800 . ?
C12 H12C 0.9800 . ?
C13 H13A 0.9900 . ?
C13 H13B 0.9900 . ?
C13 N2 1.461(3) . ?
C14 H14 0.9500 . ?
C14 C15 1.446(3) . ?
C14 N2 1.289(3) . ?
C15 C16 1.413(3) . ?
C15 C20 1.408(3) . ?
C16 H16 0.9500 . ?
C16 C17 1.365(3) . ?
C17 H17 0.9500 . ?
C17 C18 1.403(3) . ?
C18 H18 0.9500 . ?
C18 C19 1.374(3) . ?
C19 C20 1.425(3) . ?
C19 O4 1.379(3) . ?
C20 O3 1.300(2) . ?
C21 H21A 0.9800 . ?
C21 H21B 0.9800 . ?
C21 H21C 0.9800 . ?
C21 O4 1.421(3) . ?
C22 H22A 0.9900 . ?
C22 H22B 0.9900 . ?
C22 C23 1.514(3) . ?
C22 O5 1.437(3) . ?
C23 H23A 0.9900 . ?
C23 H23B 0.9900 . ?
C23 C24 1.522(4) . ?
C24 H24A 0.9900 . ?
C24 H24B 0.9900 . ?
C24 C25 1.515(3) . ?
C25 H25A 0.9900 . ?
C25 H25B 0.9900 . ?
C25 O5 1.443(3) . ?
N1 Zn2 2.0990(17) . ?
N2 Zn2 2.0862(17) . ?
O1 Li1 2.196(4) . ?
O2 Zn2 2.0165(15) . ?
O2 Li1 1.935(4) . ?
O3 Zn2 2.0388(14) . ?
O3 Li1 1.994(4) . ?
O4 Li1 2.143(4) . ?
O5 Li1 1.933(4) . ?
Zn2 I1 2.6219(3) . ?
Zn2 Li1 3.070(4) . ?
